data_1547759
loop_
_publ_author_name
'Tom Willhammar'
'Kadir Sentosun'
'Stefanos Mourdikoudis'
'Bart Goris'
'Mert Kurttepeli'
'Marnik Bercx'
'Dirk Lamoen'
'Bart Partoens'
'Isabel Pastoriza-Santos'
'Jorge Perez-Juste'
'Luis M. Liz-Marzan'
'Sara Bals'
'Gustaaf Van Tendeloo'

_publ_section_title
;
 Structure and vacancy distribution in copper telluride nanoparticles
 influence plasmonic activity in the near-infrared
;
_journal_name_full 'Nature Communications'
_journal_page_first 14925
_journal_paper_doi 10.1038/ncomms14925
_journal_volume 8
_journal_year 2017
_chemical_formula_moiety 'Te1 Cu1.5'
_chemical_formula_sum 'Cu0.25 Te0.1667'
_chemical_formula_weight 37.16
_space_group_IT_number 223
_symmetry_cell_setting cubic
_symmetry_Int_Tables_number 223
_symmetry_space_group_name_Hall '-P 4n 2 3'
_symmetry_space_group_name_H-M 'P m -3 n'
_cell_angle_alpha 90.000
_cell_angle_beta 90.000
_cell_angle_gamma 90.000
_cell_formula_units_Z 48
_cell_length_a 7.510
_cell_length_b 7.510
_cell_length_c 7.510
_cell_measurement_reflns_used 25
_cell_measurement_temperature 293
_cell_measurement_theta_max 0.840
_cell_measurement_theta_min 0.135
_cell_measurement_wavelength 0.02510
_cell_volume 423.565
_diffrn_ambient_temperature 293
_diffrn_measured_fraction_theta_full 1.0
_diffrn_measured_fraction_theta_max 1.0
_diffrn_measurement_device JEOL_2100
_diffrn_measurement_method RED
_diffrn_radiation_source LaB6
_diffrn_radiation_type electron
_diffrn_radiation_wavelength 0.02510
_diffrn_reflns_av_R_equivalents 0.2563
_diffrn_reflns_limit_h_max 8
_diffrn_reflns_limit_h_min 1
_diffrn_reflns_limit_k_max 6
_diffrn_reflns_limit_k_min 0
_diffrn_reflns_limit_l_max 4
_diffrn_reflns_limit_l_min 0
_diffrn_reflns_theta_full 0.840
_diffrn_reflns_theta_max 0.840
_diffrn_reflns_theta_min 0.135
_exptl_absorpt_coefficient_mu 0.000
_exptl_absorpt_correction_T_max 0.0000
_exptl_absorpt_correction_T_min 0.0000
_exptl_absorpt_correction_type psi-scan
_exptl_crystal_density_diffrn 6.994
_exptl_crystal_description 'cuboid nanocrystal'
_exptl_crystal_F_000 764
_refine_ls_extinction_method none
_refine_ls_goodness_of_fit_all 1.598
_refine_ls_goodness_of_fit_gt 1.598
_refine_ls_matrix_type full
_refine_ls_number_constraints 0
_refine_ls_number_parameters 6
_refine_ls_number_reflns 74
_refine_ls_number_restraints 0
_refine_ls_R_factor_all 0.129
_refine_ls_R_factor_gt 0.129
_refine_ls_shift/su_max 0.000
_refine_ls_shift/su_mean 0.000
_refine_ls_structure_factor_coef F
_refine_ls_weighting_scheme calc
_refine_ls_wR_factor_all 0.125
_refine_ls_wR_factor_gt 0.125
_reflns_d_resolution_low 5.310
_cod_data_source_file CuTe.cif
_cod_data_source_block CuTe
_cod_depositor_comments
;
The following automatic conversions were performed:

'_symmetry_cell_setting' value 'Cubic' changed to 'cubic' according
to the built-in table from CIF Core dictionary named 'cif_core.dic'
version 2.4.1 from 2010-06-29.

'_refine_ls_matrix_type' value 'Full' changed to 'full' according to
the built-in table from CIF Core dictionary named 'cif_core.dic'
version 2.4.1 from 2010-06-29.

Automatic conversion script
Id: cif_fix_values 5376 2017-05-30 11:51:03Z andrius 
;
_cod_original_cell_volume 423.56
_cod_original_formula_sum 'Te0.1667 Cu0.25'
_cod_database_code 1547759

loop_
_symmetry_equiv_pos_site_id
_symmetry_equiv_pos_as_xyz
1 x,y,z
2 -x,-y,z
3 x,-y,-z
4 -x,y,-z
5 z,x,y
6 y,z,x
7 -z,-x,y
8 -y,z,-x
9 z,-x,-y
10 -y,-z,x
11 -z,x,-y
12 y,-z,-x
13 1/2-y,1/2-x,1/2-z
14 1/2+y,1/2+x,1/2-z
15 1/2+y,1/2-x,1/2+z
16 1/2-y,1/2+x,1/2+z
17 1/2-x,1/2-z,1/2-y
18 1/2-z,1/2-y,1/2-x
19 1/2+x,1/2+z,1/2-y
20 1/2-z,1/2+y,1/2+x
21 1/2+x,1/2-z,1/2+y
22 1/2+z,1/2+y,1/2-x
23 1/2-x,1/2+z,1/2+y
24 1/2+z,1/2-y,1/2+x
25 -x,-y,-z
26 x,y,-z
27 -x,y,z
28 x,-y,z
29 -z,-x,-y
30 -y,-z,-x
31 z,x,-y
32 y,-z,x
33 -z,x,y
34 y,z,-x
35 z,-x,y
36 -y,z,x
37 1/2+y,1/2+x,1/2+z
38 1/2-y,1/2-x,1/2+z
39 1/2-y,1/2+x,1/2-z
40 1/2+y,1/2-x,1/2-z
41 1/2+x,1/2+z,1/2+y
42 1/2+z,1/2+y,1/2+x
43 1/2-x,1/2-z,1/2+y
44 1/2+z,1/2-y,1/2-x
45 1/2-x,1/2+z,1/2-y
46 1/2-z,1/2-y,1/2+x
47 1/2+x,1/2-z,1/2-y
48 1/2-z,1/2+y,1/2-x

loop_
_atom_site_label
_atom_site_type_symbol
_atom_site_thermal_displace_type
_atom_site_fract_x
_atom_site_fract_y
_atom_site_fract_z
_atom_site_occupancy
_atom_site_U_iso_or_equiv
_atom_site_calc_flag
_atom_site_refinement_flags
_atom_site_disorder_assembly
_atom_site_disorder_group
Te1 Te Uiso 0.50000 0.25000 0.00000 1.000 0.050(4) . . . .
Te2 Te Uiso 1.00000 0.00000 0.00000 1.000 0.093(8) . . . .
Cu1 Cu Uiso 0.706(2) 0.00000 0.151(2) 0.500 0.054(5) . . . .

loop_
_diffrn_reflns_number
1781

loop_
_geom_angle_atom_site_label_1
_geom_angle_atom_site_label_2
_geom_angle_atom_site_label_3
_geom_angle
_geom_angle_site_symmetry_1
_geom_angle_site_symmetry_2
_geom_angle_site_symmetry_3
_geom_angle_publ_flag
Cu1 Te1 Cu1 109.4(4) . . 2_544 yes
Cu1 Te1 Cu1 70.4(4) . . 3_655 yes
Cu1 Te1 Cu1 50.0(4) . . 5_555 yes
Cu1 Te1 Cu1 59.6(4) . . 6_545 yes
Cu1 Te1 Cu1 91.2(3) . . 7_655 yes
Cu1 Te1 Cu1 61.0(4) . . 11_665 yes
Cu1 Te1 Cu1 131.3(4) . . 13_565 yes
Cu1 Te1 Cu1 167.5(5) . . 18_555 yes
Cu1 Te1 Cu1 119.3(4) . . 19_554 yes
Cu1 Te1 Cu1 119.3(4) . . 20_555 yes
Cu1 Te1 Cu1 90.1(3) . . 21_554 yes
Cu1 Te1 Cu1 109.4(4) 2_544 . 3_655 yes
Cu1 Te1 Cu1 59.6(4) 2_544 . 5_555 yes
Cu1 Te1 Cu1 165.6(5) 2_544 . 6_545 yes
Cu1 Te1 Cu1 59.6(4) 2_544 . 7_655 yes
Cu1 Te1 Cu1 90.90(6) 2_544 . 11_665 yes
Cu1 Te1 Cu1 90.90(6) 2_544 . 13_565 yes
Cu1 Te1 Cu1 61.0(4) 2_544 . 18_555 yes
Cu1 Te1 Cu1 131.3(4) 2_544 . 19_554 yes
Cu1 Te1 Cu1 61.0(4) 2_544 . 20_555 yes
Cu1 Te1 Cu1 131.3(4) 2_544 . 21_554 yes
Cu1 Te1 Cu1 91.2(3) 3_655 . 5_555 yes
Cu1 Te1 Cu1 59.6(4) 3_655 . 6_545 yes
Cu1 Te1 Cu1 50.0(4) 3_655 . 7_655 yes
Cu1 Te1 Cu1 131.3(4) 3_655 . 11_665 yes
Cu1 Te1 Cu1 61.0(4) 3_655 . 13_565 yes
Cu1 Te1 Cu1 119.3(4) 3_655 . 18_555 yes
Cu1 Te1 Cu1 90.1(3) 3_655 . 19_554 yes
Cu1 Te1 Cu1 167.5(5) 3_655 . 20_555 yes
Cu1 Te1 Cu1 119.3(4) 3_655 . 21_554 yes
Cu1 Te1 Cu1 109.4(4) 5_555 . 6_545 yes
Cu1 Te1 Cu1 70.4(4) 5_555 . 7_655 yes
Cu1 Te1 Cu1 61.0(4) 5_555 . 11_665 yes
Cu1 Te1 Cu1 131.3(4) 5_555 . 13_565 yes
Cu1 Te1 Cu1 119.3(4) 5_555 . 18_555 yes
Cu1 Te1 Cu1 167.5(5) 5_555 . 19_554 yes
Cu1 Te1 Cu1 90.1(3) 5_555 . 20_555 yes
Cu1 Te1 Cu1 119.3(4) 5_555 . 21_554 yes
Cu1 Te1 Cu1 109.4(4) 6_545 . 7_655 yes
Cu1 Te1 Cu1 90.90(6) 6_545 . 11_665 yes
Cu1 Te1 Cu1 90.90(6) 6_545 . 13_565 yes
Cu1 Te1 Cu1 131.3(4) 6_545 . 18_555 yes
Cu1 Te1 Cu1 61.0(4) 6_545 . 19_554 yes
Cu1 Te1 Cu1 131.3(4) 6_545 . 20_555 yes
Cu1 Te1 Cu1 61.0(4) 6_545 . 21_554 yes
Cu1 Te1 Cu1 131.3(4) 7_655 . 11_665 yes
Cu1 Te1 Cu1 61.0(4) 7_655 . 13_565 yes
Cu1 Te1 Cu1 90.1(3) 7_655 . 18_555 yes
Cu1 Te1 Cu1 119.3(4) 7_655 . 19_554 yes
Cu1 Te1 Cu1 119.3(4) 7_655 . 20_555 yes
Cu1 Te1 Cu1 167.5(5) 7_655 . 21_554 yes
Cu1 Te1 Cu1 165.6(5) 11_665 . 13_565 yes
Cu1 Te1 Cu1 109.4(4) 11_665 . 18_555 yes
Cu1 Te1 Cu1 109.4(4) 11_665 . 19_554 yes
Cu1 Te1 Cu1 59.6(4) 11_665 . 20_555 yes
Cu1 Te1 Cu1 59.6(4) 11_665 . 21_554 yes
Cu1 Te1 Cu1 59.6(4) 13_565 . 18_555 yes
Cu1 Te1 Cu1 59.6(4) 13_565 . 19_554 yes
Cu1 Te1 Cu1 109.4(4) 13_565 . 20_555 yes
Cu1 Te1 Cu1 109.4(4) 13_565 . 21_554 yes
Cu1 Te1 Cu1 70.4(4) 18_555 . 19_554 yes
Cu1 Te1 Cu1 50.0(4) 18_555 . 20_555 yes
Cu1 Te1 Cu1 91.2(3) 18_555 . 21_554 yes
Cu1 Te1 Cu1 91.2(3) 19_554 . 20_555 yes
Cu1 Te1 Cu1 50.0(4) 19_554 . 21_554 yes
Cu1 Te1 Cu1 70.4(4) 20_555 . 21_554 yes
Cu1 Te2 Cu1 125.6(5) . . 3_755 yes
Cu1 Te2 Cu1 54.4(5) . . 5_555 yes
Cu1 Te2 Cu1 180.00 . . 7_755 yes
Cu1 Te2 Cu1 114.0(3) . . 9_645 yes
Cu1 Te2 Cu1 66.0(3) . . 11_665 yes
Cu1 Te2 Cu1 114.0(3) . . 13_665 yes
Cu1 Te2 Cu1 66.0(3) . . 15_645 yes
Cu1 Te2 Cu1 114.0(3) . . 17_654 yes
Cu1 Te2 Cu1 66.0(3) . . 22_656 yes
Cu1 Te2 Cu1 114.0(3) . . 23_654 yes
Cu1 Te2 Cu1 66.0(3) . . 24_656 yes
Cu1 Te2 Cu1 180.00 3_755 . 5_555 yes
Cu1 Te2 Cu1 54.4(5) 3_755 . 7_755 yes
Cu1 Te2 Cu1 66.0(3) 3_755 . 9_645 yes
Cu1 Te2 Cu1 114.0(3) 3_755 . 11_665 yes
Cu1 Te2 Cu1 66.0(3) 3_755 . 13_665 yes
Cu1 Te2 Cu1 114.0(3) 3_755 . 15_645 yes
Cu1 Te2 Cu1 114.0(3) 3_755 . 17_654 yes
Cu1 Te2 Cu1 66.0(3) 3_755 . 22_656 yes
Cu1 Te2 Cu1 114.0(3) 3_755 . 23_654 yes
Cu1 Te2 Cu1 66.0(3) 3_755 . 24_656 yes
Cu1 Te2 Cu1 125.6(5) 5_555 . 7_755 yes
Cu1 Te2 Cu1 114.0(3) 5_555 . 9_645 yes
Cu1 Te2 Cu1 66.0(3) 5_555 . 11_665 yes
Cu1 Te2 Cu1 114.0(3) 5_555 . 13_665 yes
Cu1 Te2 Cu1 66.0(3) 5_555 . 15_645 yes
Cu1 Te2 Cu1 66.0(3) 5_555 . 17_654 yes
Cu1 Te2 Cu1 114.0(3) 5_555 . 22_656 yes
Cu1 Te2 Cu1 66.0(3) 5_555 . 23_654 yes
Cu1 Te2 Cu1 114.0(3) 5_555 . 24_656 yes
Cu1 Te2 Cu1 66.0(3) 7_755 . 9_645 yes
Cu1 Te2 Cu1 114.0(3) 7_755 . 11_665 yes
Cu1 Te2 Cu1 66.0(3) 7_755 . 13_665 yes
Cu1 Te2 Cu1 114.0(3) 7_755 . 15_645 yes
Cu1 Te2 Cu1 66.0(3) 7_755 . 17_654 yes
Cu1 Te2 Cu1 114.0(3) 7_755 . 22_656 yes
Cu1 Te2 Cu1 66.0(3) 7_755 . 23_654 yes
Cu1 Te2 Cu1 114.0(3) 7_755 . 24_656 yes
Cu1 Te2 Cu1 180.00 9_645 . 11_665 yes
Cu1 Te2 Cu1 125.6(5) 9_645 . 13_665 yes
Cu1 Te2 Cu1 54.4(5) 9_645 . 15_645 yes
Cu1 Te2 Cu1 114.0(3) 9_645 . 17_654 yes
Cu1 Te2 Cu1 66.0(3) 9_645 . 22_656 yes
Cu1 Te2 Cu1 66.0(3) 9_645 . 23_654 yes
Cu1 Te2 Cu1 114.0(3) 9_645 . 24_656 yes
Cu1 Te2 Cu1 54.4(5) 11_665 . 13_665 yes
Cu1 Te2 Cu1 125.6(5) 11_665 . 15_645 yes
Cu1 Te2 Cu1 66.0(3) 11_665 . 17_654 yes
Cu1 Te2 Cu1 114.0(3) 11_665 . 22_656 yes
Cu1 Te2 Cu1 114.0(3) 11_665 . 23_654 yes
Cu1 Te2 Cu1 66.0(3) 11_665 . 24_656 yes
Cu1 Te2 Cu1 180.00 13_665 . 15_645 yes
Cu1 Te2 Cu1 66.0(3) 13_665 . 17_654 yes
Cu1 Te2 Cu1 114.0(3) 13_665 . 22_656 yes
Cu1 Te2 Cu1 114.0(3) 13_665 . 23_654 yes
Cu1 Te2 Cu1 66.0(3) 13_665 . 24_656 yes
Cu1 Te2 Cu1 114.0(3) 15_645 . 17_654 yes
Cu1 Te2 Cu1 66.0(3) 15_645 . 22_656 yes
Cu1 Te2 Cu1 66.0(3) 15_645 . 23_654 yes
Cu1 Te2 Cu1 114.0(3) 15_645 . 24_656 yes
Cu1 Te2 Cu1 180.00 17_654 . 22_656 yes
Cu1 Te2 Cu1 54.4(5) 17_654 . 23_654 yes
Cu1 Te2 Cu1 125.6(5) 17_654 . 24_656 yes
Cu1 Te2 Cu1 125.6(5) 22_656 . 23_654 yes
Cu1 Te2 Cu1 54.4(5) 22_656 . 24_656 yes
Cu1 Te2 Cu1 180.00 23_654 . 24_656 yes
Te1 Cu1 Te2 108.6(4) . . . yes
Te1 Cu1 Te1 88.8(4) . . 3_655 yes
Te1 Cu1 Te1 119.4(4) . . 4_555 yes
Te1 Cu1 Te2 108.6(4) 3_655 . . yes
Te1 Cu1 Te2 110.0(6) 4_555 . . yes
Te1 Cu1 Te1 119.4(4) 3_655 . 4_555 yes

loop_
_geom_bond_atom_site_label_1
_geom_bond_atom_site_label_2
_geom_bond_distance
_geom_bond_site_symmetry_1
_geom_bond_site_symmetry_2
_geom_bond_publ_flag
Te1 Cu1 2.684(11) . . yes
Te1 Cu1 2.642(15) . 2_544 yes
Te1 Cu1 2.684(11) . 3_655 yes
Te1 Cu1 2.684(11) . 5_555 yes
Te1 Cu1 2.642(15) . 6_545 yes
Te1 Cu1 2.684(11) . 7_655 yes
Te1 Cu1 2.642(15) . 11_665 yes
Te1 Cu1 2.642(15) . 13_565 yes
Te1 Cu1 2.684(11) . 18_555 yes
Te1 Cu1 2.684(11) . 19_554 yes
Te1 Cu1 2.684(11) . 20_555 yes
Te1 Cu1 2.684(11) . 21_554 yes
Te2 Cu1 2.482(15) . . yes
Te2 Cu1 2.482(15) . 3_755 yes
Te2 Cu1 2.482(15) . 5_555 yes
Te2 Cu1 2.482(15) . 7_755 yes
Te2 Cu1 2.482(15) . 9_645 yes
Te2 Cu1 2.482(15) . 11_665 yes
Te2 Cu1 2.482(15) . 13_665 yes
Te2 Cu1 2.482(15) . 15_645 yes
Te2 Cu1 2.482(15) . 17_654 yes
Te2 Cu1 2.482(15) . 22_656 yes
Te2 Cu1 2.482(15) . 23_654 yes
Te2 Cu1 2.482(15) . 24_656 yes
